data_4350379
loop_
_publ_author_name
'Kannan, Shanmugaperumal'
'Moody, Morgan A.'
'Barnes, Charles L.'
'Duval, Paul B.'

_publ_section_title
;
 Fluoride abstraction and reversible photochemical reduction of cationic
 uranyl(VI) phosphine oxide complexes.
;
_journal_issue 23
_journal_name_full 'Inorganic chemistry'
_journal_page_first 9206
_journal_page_last 9212
_journal_paper_doi 10.1021/ic060742e
_journal_volume 45
_journal_year 2006
_chemical_formula_sum 'C72 H69 B2 F8 O9 P5 U'
_chemical_formula_weight 1644.77
_space_group_IT_number 14
_space_group_name_Hall '-P 2ybc'
_space_group_name_H-M_alt 'P 1 21/c 1'
_symmetry_cell_setting monoclinic
_symmetry_space_group_name_H-M 'P 1 21/c 1'
_atom_sites_solution_hydrogens geom
_atom_sites_solution_primary direct
_atom_sites_solution_secondary difmap
_audit_creation_method SHELXL-97
_cell_angle_alpha 90.00
_cell_angle_beta 92.9440(10)
_cell_angle_gamma 90.00
_cell_formula_units_Z 4
_cell_length_a 15.0785(12)
_cell_length_b 22.4615(18)
_cell_length_c 20.9624(16)
_cell_measurement_reflns_used 14294
_cell_measurement_temperature 173(2)
_cell_measurement_theta_max 27.1
_cell_measurement_theta_min 2.3
_cell_volume 7090.3(10)
_computing_cell_refinement 'SAINT (Bruker, 1998)'
_computing_data_collection 'SMART (Bruker, 1998)'
_computing_data_reduction 'SAINT (Bruker, 1998)'
_computing_molecular_graphics 'ORTEP-III (Burnett & Johnson, 1996)'
_computing_publication_material 'CIFTAB (Sheldrick, 1997)'
_computing_structure_refinement 'SHELXL-97 (Sheldrick, 1997)'
_computing_structure_solution 'SHELXS-97 (Sheldrick, 1997)'
_diffrn_ambient_temperature 173(2)
_diffrn_measured_fraction_theta_full 0.993
_diffrn_measured_fraction_theta_max 0.993
_diffrn_measurement_device_type 'Bruker SMART CCD area detector'
_diffrn_measurement_method 'omega scans'
_diffrn_radiation_monochromator graphite
_diffrn_radiation_source 'fine-focus sealed tube'
_diffrn_radiation_type MoK\a
_diffrn_radiation_wavelength 0.71073
_diffrn_reflns_av_R_equivalents 0.0324
_diffrn_reflns_av_sigmaI/netI 0.0371
_diffrn_reflns_limit_h_max 18
_diffrn_reflns_limit_h_min -19
_diffrn_reflns_limit_k_max 28
_diffrn_reflns_limit_k_min -28
_diffrn_reflns_limit_l_max 26
_diffrn_reflns_limit_l_min -26
_diffrn_reflns_number 49677
_diffrn_reflns_theta_full 27.15
_diffrn_reflns_theta_max 27.15
_diffrn_reflns_theta_min 1.63
_diffrn_standards_decay_% 0.0
_exptl_absorpt_coefficient_mu 2.479
_exptl_absorpt_correction_T_max 0.40
_exptl_absorpt_correction_T_min 0.30
_exptl_absorpt_correction_type multi-scan
_exptl_absorpt_process_details
;
 Data were corrected for decay and absorption using the program SADABS 
 (Sheldrick, G. M. (2003). SADABS. Version 2.10. University of
 G\"ottingen, Germany).
;
_exptl_crystal_colour colorless
_exptl_crystal_density_diffrn 1.541
_exptl_crystal_density_method 'not measured'
_exptl_crystal_description prism
_exptl_crystal_F_000 3288
_exptl_crystal_size_max 0.45
_exptl_crystal_size_mid 0.45
_exptl_crystal_size_min 0.45
_refine_diff_density_max 1.753
_refine_diff_density_min -2.141
_refine_diff_density_rms 0.098
_refine_ls_extinction_method none
_refine_ls_goodness_of_fit_ref 1.035
_refine_ls_hydrogen_treatment noref
_refine_ls_matrix_type full
_refine_ls_number_parameters 884
_refine_ls_number_reflns 15605
_refine_ls_number_restraints 0
_refine_ls_restrained_S_all 1.035
_refine_ls_R_factor_all 0.0411
_refine_ls_R_factor_gt 0.0323
_refine_ls_shift/su_max 0.005
_refine_ls_shift/su_mean 0.000
_refine_ls_structure_factor_coef Fsqd
_refine_ls_weighting_details 'calc w=1/[\s^2^(Fo^2^)+(0.0310P)^2^+10.8096P] where P=(Fo^2^+2Fc^2^)/3'
_refine_ls_weighting_scheme calc
_refine_ls_wR_factor_gt 0.0730
_refine_ls_wR_factor_ref 0.0767
_reflns_number_gt 13375
_reflns_number_total 15605
_reflns_threshold_expression >2sigma(I)
_cod_data_source_file ic060742esi20060501_040627.cif
_cod_data_source_block Kannan-28
_cod_original_sg_symbol_H-M P21/c
_cod_database_code 4350379

loop_
_symmetry_equiv_pos_as_xyz
'x, y, z'
'-x, y+1/2, -z+1/2'
'-x, -y, -z'
'x, -y-1/2, z-1/2'

loop_
_atom_site_label
_atom_site_type_symbol
_atom_site_fract_x
_atom_site_fract_y
_atom_site_fract_z
_atom_site_U_iso_or_equiv
_atom_site_adp_type
_atom_site_occupancy
_atom_site_symmetry_multiplicity
_atom_site_calc_flag
_atom_site_refinement_flags
U1 U 0.280655(7) 0.285893(5) 0.977262(6) 0.01686(4) Uani 1 1 d .
P1 P 0.06076(5) 0.29546(4) 1.04732(4) 0.02117(17) Uani 1 1 d .
F1 F 0.39422(18) 0.59565(18) 0.69730(15) 0.0868(11) Uani 1 1 d .
O1 O 0.14788(14) 0.32153(9) 1.02855(12) 0.0249(5) Uani 1 1 d .
C1 C -0.0139(2) 0.28150(14) 0.97951(17) 0.0252(7) Uani 1 1 d .
B1 B 0.3135(3) 0.6237(2) 0.7066(2) 0.0386(10) Uani 1 1 d .
P2 P 0.13373(5) 0.17146(3) 1.04344(4) 0.02109(17) Uani 1 1 d .
F2 F 0.2888(2) 0.64987(14) 0.64972(15) 0.0764(9) Uani 1 1 d .
O2 O 0.18994(15) 0.20421(10) 0.99796(12) 0.0283(5) Uani 1 1 d .
C2 C 0.0030(2) 0.30942(16) 0.92213(18) 0.0319(8) Uani 1 1 d .
H2 H 0.0511 0.3365 0.9200 0.038 Uiso 1 1 calc R
B2 B -0.1146(4) 0.1348(3) 1.1771(3) 0.0594(16) Uani 1 1 d .
P3 P 0.41410(5) 0.15479(3) 0.92257(4) 0.01923(16) Uani 1 1 d .
F3 F 0.3260(3) 0.66444(15) 0.75424(17) 0.0955(12) Uani 1 1 d .
O3 O 0.35091(15) 0.19306(10) 0.95732(12) 0.0258(5) Uani 1 1 d .
C3 C -0.0512(3) 0.29740(18) 0.8677(2) 0.0392(9) Uani 1 1 d .
H3 H -0.0407 0.3169 0.8286 0.047 Uiso 1 1 calc R
P4 P 0.50198(5) 0.27368(3) 0.90909(4) 0.01958(16) Uani 1 1 d .
F4 F 0.25593(18) 0.58174(12) 0.72495(15) 0.0673(8) Uani 1 1 d .
O4 O 0.41783(14) 0.30490(9) 0.92650(11) 0.0228(5) Uani 1 1 d .
C4 C -0.1199(2) 0.25734(19) 0.8708(2) 0.0387(9) Uani 1 1 d .
H4 H -0.1556 0.2485 0.8333 0.046 Uiso 1 1 calc R
P5 P 0.27316(5) 0.45045(4) 0.95138(4) 0.02346(18) Uani 1 1 d .
F5 F -0.14816(19) 0.12244(17) 1.23449(15) 0.0804(10) Uani 1 1 d .
O5 O 0.29485(14) 0.38978(10) 0.97891(12) 0.0259(5) Uani 1 1 d .
C5 C -0.1374(2) 0.22986(18) 0.9278(2) 0.0370(9) Uani 1 1 d .
H5 H -0.1856 0.2027 0.9294 0.044 Uiso 1 1 calc R
F6 F -0.0879(9) 0.0713(4) 1.1638(5) 0.112(4) Uani 0.40 1 d P
O6 O 0.33469(15) 0.28333(10) 1.05378(11) 0.0270(5) Uani 1 1 d .
C6 C -0.0850(2) 0.24163(16) 0.98268(19) 0.0320(8) Uani 1 1 d .
H6 H -0.0973 0.2229 1.0219 0.038 Uiso 1 1 calc R
F7 F -0.0246(2) 0.1330(2) 1.17900(18) 0.0878(14) Uani 0.85 1 d P
O7 O 0.22663(15) 0.28935(10) 0.90093(11) 0.0259(5) Uani 1 1 d .
C7 C 0.0085(2) 0.34179(14) 1.10433(17) 0.0254(7) Uani 1 1 d .
O8 O 0.17609(19) 0.23452(13) 0.72614(14) 0.0438(7) Uani 1 1 d .
C8 C 0.0605(2) 0.37660(16) 1.14589(19) 0.0341(8) Uani 1 1 d .
H8 H 0.1226 0.3792 1.1408 0.041 Uiso 1 1 calc R
F9 F -0.1688(4) 0.1133(4) 1.1318(3) 0.152(3) Uani 0.82 1 d P
O9 O 0.37608(19) 0.23832(13) 0.73185(13) 0.0433(7) Uani 1 1 d .
C9 C 0.0229(3) 0.40764(18) 1.1948(2) 0.0447(10) Uani 1 1 d .
H9 H 0.0591 0.4318 1.2227 0.054 Uiso 1 1 calc R
C10 C -0.0669(3) 0.40345(17) 1.2029(2) 0.0391(9) Uani 1 1 d .
H10 H -0.0926 0.4246 1.2366 0.047 Uiso 1 1 calc R
C11 C -0.1195(3) 0.36883(19) 1.1626(2) 0.0460(11) Uani 1 1 d .
H11 H -0.1814 0.3659 1.1686 0.055 Uiso 1 1 calc R
C12 C -0.0826(2) 0.33804(19) 1.1130(2) 0.0411(10) Uani 1 1 d .
H12 H -0.1193 0.3144 1.0850 0.049 Uiso 1 1 calc R
C13 C 0.0778(2) 0.22612(13) 1.09026(16) 0.0228(7) Uani 1 1 d .
H13A H 0.1136 0.2338 1.1303 0.027 Uiso 1 1 calc R
H13B H 0.0196 0.2101 1.1018 0.027 Uiso 1 1 calc R
C14 C 0.0537(2) 0.12867(14) 0.99730(17) 0.0263(7) Uani 1 1 d .
C15 C -0.0103(3) 0.09453(16) 1.0256(2) 0.0388(9) Uani 1 1 d .
H15 H -0.0092 0.0899 1.0707 0.047 Uiso 1 1 calc R
C16 C -0.0761(3) 0.0673(2) 0.9868(3) 0.0577(13) Uani 1 1 d .
H16 H -0.1208 0.0442 1.0055 0.069 Uiso 1 1 calc R
C17 C -0.0765(3) 0.0738(2) 0.9210(3) 0.0624(15) Uani 1 1 d .
H17 H -0.1220 0.0552 0.8950 0.075 Uiso 1 1 calc R
C18 C -0.0123(3) 0.1066(2) 0.8930(2) 0.0538(12) Uani 1 1 d .
H18 H -0.0126 0.1100 0.8478 0.065 Uiso 1 1 calc R
C19 C 0.0530(2) 0.13468(17) 0.93087(19) 0.0354(9) Uani 1 1 d .
H19 H 0.0971 0.1579 0.9118 0.043 Uiso 1 1 calc R
C20 C 0.2000(2) 0.12502(15) 1.09695(17) 0.0271(7) Uani 1 1 d .
C21 C 0.2068(3) 0.06464(17) 1.0881(2) 0.0468(11) Uani 1 1 d .
H21 H 0.1722 0.0457 1.0548 0.056 Uiso 1 1 calc R
C22 C 0.2642(3) 0.03110(18) 1.1277(3) 0.0561(13) Uani 1 1 d .
H22 H 0.2685 -0.0106 1.1212 0.067 Uiso 1 1 calc R
C23 C 0.3141(3) 0.0571(2) 1.1753(2) 0.0516(12) Uani 1 1 d .
H23 H 0.3518 0.0334 1.2027 0.062 Uiso 1 1 calc R
C24 C 0.3104(3) 0.11822(19) 1.1846(2) 0.0500(12) Uani 1 1 d .
H24 H 0.3464 0.1365 1.2176 0.060 Uiso 1 1 calc R
C25 C 0.2536(3) 0.15265(17) 1.1451(2) 0.0436(10) Uani 1 1 d .
H25 H 0.2511 0.1946 1.1508 0.052 Uiso 1 1 calc R
C26 C 0.3547(2) 0.10105(13) 0.87311(16) 0.0224(7) Uani 1 1 d .
C27 C 0.2699(2) 0.08568(15) 0.89132(18) 0.0306(8) Uani 1 1 d .
H27 H 0.2451 0.1048 0.9267 0.037 Uiso 1 1 calc R
C28 C 0.2221(2) 0.04218(16) 0.85737(19) 0.0346(9) Uani 1 1 d .
H28 H 0.1646 0.0313 0.8699 0.042 Uiso 1 1 calc R
C29 C 0.2574(3) 0.01475(16) 0.80572(19) 0.0343(9) Uani 1 1 d .
H29 H 0.2241 -0.0148 0.7826 0.041 Uiso 1 1 calc R
C30 C 0.3411(3) 0.03021(16) 0.78753(18) 0.0344(8) Uani 1 1 d .
H30 H 0.3651 0.0113 0.7517 0.041 Uiso 1 1 calc R
C31 C 0.3905(2) 0.07314(15) 0.82126(17) 0.0290(7) Uani 1 1 d .
H31 H 0.4483 0.0833 0.8089 0.035 Uiso 1 1 calc R
C32 C 0.4855(2) 0.11492(14) 0.97804(16) 0.0244(7) Uani 1 1 d .
C33 C 0.4742(3) 0.12263(19) 1.04296(19) 0.0427(10) Uani 1 1 d .
H33 H 0.4287 0.1480 1.0570 0.051 Uiso 1 1 calc R
C34 C 0.5297(4) 0.0930(2) 1.0868(2) 0.0627(14) Uani 1 1 d .
H34 H 0.5219 0.0977 1.1312 0.075 Uiso 1 1 calc R
C35 C 0.5964(3) 0.0567(2) 1.0666(2) 0.0578(13) Uani 1 1 d .
H35 H 0.6358 0.0378 1.0971 0.069 Uiso 1 1 calc R
C36 C 0.6062(3) 0.04791(19) 1.0029(2) 0.0467(11) Uani 1 1 d .
H36 H 0.6513 0.0219 0.9894 0.056 Uiso 1 1 calc R
C37 C 0.5510(3) 0.07658(16) 0.9581(2) 0.0363(9) Uani 1 1 d .
H37 H 0.5577 0.0701 0.9138 0.044 Uiso 1 1 calc R
C38 C 0.4795(2) 0.20122(13) 0.87278(15) 0.0200(6) Uani 1 1 d .
H38A H 0.4474 0.2068 0.8308 0.024 Uiso 1 1 calc R
H38B H 0.5365 0.1811 0.8654 0.024 Uiso 1 1 calc R
C39 C 0.5545(2) 0.31312(14) 0.84747(16) 0.0224(7) Uani 1 1 d .
C40 C 0.5127(2) 0.36180(15) 0.81863(17) 0.0277(7) Uani 1 1 d .
H40 H 0.4580 0.3758 0.8333 0.033 Uiso 1 1 calc R
C41 C 0.5513(3) 0.38998(16) 0.76820(19) 0.0350(8) Uani 1 1 d .
H41 H 0.5230 0.4236 0.7487 0.042 Uiso 1 1 calc R
C42 C 0.6307(2) 0.36964(17) 0.74600(18) 0.0342(8) Uani 1 1 d .
H42 H 0.6570 0.3894 0.7116 0.041 Uiso 1 1 calc R
C43 C 0.6716(2) 0.32045(17) 0.77417(19) 0.0332(8) Uani 1 1 d .
H43 H 0.7255 0.3059 0.7584 0.040 Uiso 1 1 calc R
C44 C 0.6348(2) 0.29247(15) 0.82494(18) 0.0291(8) Uani 1 1 d .
H44 H 0.6638 0.2592 0.8447 0.035 Uiso 1 1 calc R
C45 C 0.5758(2) 0.26454(15) 0.97850(16) 0.0249(7) Uani 1 1 d .
C46 C 0.5671(3) 0.30383(17) 1.02941(19) 0.0348(8) Uani 1 1 d .
H46 H 0.5237 0.3345 1.0265 0.042 Uiso 1 1 calc R
C47 C 0.6221(3) 0.2980(2) 1.0843(2) 0.0458(11) Uani 1 1 d .
H47 H 0.6166 0.3250 1.1187 0.055 Uiso 1 1 calc R
C48 C 0.6845(3) 0.2531(2) 1.0890(2) 0.0474(11) Uani 1 1 d .
H48 H 0.7214 0.2490 1.1269 0.057 Uiso 1 1 calc R
C49 C 0.6936(3) 0.21419(19) 1.0390(2) 0.0406(10) Uani 1 1 d .
H49 H 0.7365 0.1832 1.0428 0.049 Uiso 1 1 calc R
C50 C 0.6404(2) 0.21981(16) 0.98263(18) 0.0304(8) Uani 1 1 d .
H50 H 0.6481 0.1937 0.9477 0.037 Uiso 1 1 calc R
C51 C 0.2500(2) 0.50042(15) 1.01535(18) 0.0276(7) Uani 1 1 d .
C52 C 0.2383(2) 0.47707(18) 1.07532(19) 0.0351(8) Uani 1 1 d .
H52 H 0.2413 0.4353 1.0821 0.042 Uiso 1 1 calc R
C53 C 0.2221(3) 0.5151(2) 1.1256(2) 0.0464(11) Uani 1 1 d .
H53 H 0.2140 0.4992 1.1669 0.056 Uiso 1 1 calc R
C54 C 0.2176(3) 0.5758(2) 1.1160(3) 0.0524(13) Uani 1 1 d .
H54 H 0.2064 0.6015 1.1507 0.063 Uiso 1 1 calc R
C55 C 0.2291(3) 0.59920(19) 1.0568(3) 0.0557(13) Uani 1 1 d .
H55 H 0.2261 0.6411 1.0506 0.067 Uiso 1 1 calc R
C56 C 0.2452(3) 0.56214(17) 1.0058(2) 0.0445(10) Uani 1 1 d .
H56 H 0.2530 0.5785 0.9647 0.053 Uiso 1 1 calc R
C57 C 0.1787(2) 0.44982(15) 0.8963(2) 0.0349(9) Uani 1 1 d .
C58 C 0.0959(3) 0.46714(18) 0.9166(2) 0.0461(11) Uani 1 1 d .
H58 H 0.0899 0.4826 0.9584 0.055 Uiso 1 1 calc R
C59 C 0.0220(3) 0.4613(2) 0.8741(3) 0.0661(16) Uani 1 1 d .
H59 H -0.0348 0.4732 0.8870 0.079 Uiso 1 1 calc R
C60 C 0.0302(4) 0.4384(2) 0.8141(3) 0.0697(18) Uani 1 1 d .
H60 H -0.0210 0.4345 0.7860 0.084 Uiso 1 1 calc R
C61 C 0.1110(4) 0.4215(2) 0.7943(3) 0.0663(16) Uani 1 1 d .
H61 H 0.1163 0.4062 0.7524 0.080 Uiso 1 1 calc R
C62 C 0.1858(3) 0.42650(19) 0.8357(2) 0.0507(12) Uani 1 1 d .
H62 H 0.2420 0.4139 0.8222 0.061 Uiso 1 1 calc R
C63 C 0.3670(2) 0.47967(14) 0.91276(17) 0.0263(7) Uani 1 1 d .
C64 C 0.3600(3) 0.52344(18) 0.8656(2) 0.0411(9) Uani 1 1 d .
H64 H 0.3033 0.5360 0.8489 0.049 Uiso 1 1 calc R
C65 C 0.4366(3) 0.5485(2) 0.8431(2) 0.0488(11) Uani 1 1 d .
H65 H 0.4321 0.5785 0.8111 0.059 Uiso 1 1 calc R
C66 C 0.5190(3) 0.53034(19) 0.8668(2) 0.0431(10) Uani 1 1 d .
H66 H 0.5709 0.5487 0.8521 0.052 Uiso 1 1 calc R
C67 C 0.5266(3) 0.48566(18) 0.9118(2) 0.0396(9) Uani 1 1 d .
H67 H 0.5836 0.4721 0.9267 0.048 Uiso 1 1 calc R
C68 C 0.4511(2) 0.46056(16) 0.93527(18) 0.0307(8) Uani 1 1 d .
H68 H 0.4564 0.4302 0.9668 0.037 Uiso 1 1 calc R
C69 C 0.1020(3) 0.2441(2) 0.7642(2) 0.0517(11) Uani 1 1 d .
H69A H 0.0722 0.2060 0.7713 0.078 Uiso 1 1 calc R
H69B H 0.0603 0.2716 0.7421 0.078 Uiso 1 1 calc R
H69C H 0.1224 0.2612 0.8054 0.078 Uiso 1 1 calc R
C70 C 0.2368(3) 0.1931(2) 0.7546(2) 0.0484(11) Uani 1 1 d .
H70A H 0.2086 0.1533 0.7564 0.058 Uiso 1 1 calc R
H70B H 0.2539 0.2056 0.7988 0.058 Uiso 1 1 calc R
C71 C 0.3182(3) 0.18965(19) 0.7159(2) 0.0457(10) Uani 1 1 d .
H71A H 0.3496 0.1516 0.7247 0.055 Uiso 1 1 calc R
H71B H 0.3005 0.1910 0.6698 0.055 Uiso 1 1 calc R
C72 C 0.4546(3) 0.2369(3) 0.6968(2) 0.0577(13) Uani 1 1 d .
H72A H 0.4862 0.1995 0.7054 0.087 Uiso 1 1 calc R
H72B H 0.4930 0.2704 0.7098 0.087 Uiso 1 1 calc R
H72C H 0.4385 0.2400 0.6510 0.087 Uiso 1 1 calc R
F8 F -0.1247(5) 0.1821(4) 1.1372(4) 0.095(2) Uiso 0.50 1 d P
F10 F -0.1277(8) 0.2005(5) 1.1870(7) 0.132(4) Uiso 0.43 1 d P

loop_
_atom_site_aniso_label
_atom_site_aniso_U_11
_atom_site_aniso_U_22
_atom_site_aniso_U_33
_atom_site_aniso_U_23
_atom_site_aniso_U_13
_atom_site_aniso_U_12
U1 0.01549(6) 0.01682(6) 0.01817(6) -0.00006(4) -0.00002(4) 0.00070(4)
P1 0.0173(4) 0.0211(4) 0.0253(4) -0.0010(3) 0.0033(3) 0.0002(3)
F1 0.0407(15) 0.154(3) 0.067(2) 0.039(2) 0.0167(14) 0.0260(18)
O1 0.0188(11) 0.0203(11) 0.0358(14) -0.0024(10) 0.0035(10) 0.0000(9)
C1 0.0180(15) 0.0266(16) 0.0310(19) -0.0021(14) 0.0009(13) 0.0056(13)
B1 0.034(2) 0.041(2) 0.041(3) 0.005(2) 0.001(2) -0.0048(19)
P2 0.0198(4) 0.0176(4) 0.0261(5) -0.0013(3) 0.0023(3) -0.0020(3)
F2 0.082(2) 0.086(2) 0.0592(19) 0.0273(16) -0.0157(17) 0.0126(17)
O2 0.0255(12) 0.0229(11) 0.0376(15) -0.0015(10) 0.0108(11) -0.0021(9)
C2 0.0271(18) 0.0334(18) 0.035(2) 0.0039(16) 0.0002(16) 0.0056(15)
B2 0.054(3) 0.089(5) 0.035(3) 0.009(3) 0.001(3) 0.019(3)
P3 0.0208(4) 0.0170(4) 0.0201(4) 0.0009(3) 0.0031(3) 0.0019(3)
F3 0.137(3) 0.074(2) 0.075(2) -0.0223(18) -0.001(2) -0.037(2)
O3 0.0265(12) 0.0195(10) 0.0324(14) 0.0011(10) 0.0110(10) 0.0021(9)
C3 0.035(2) 0.050(2) 0.032(2) 0.0054(17) -0.0039(17) 0.0118(18)
P4 0.0169(4) 0.0204(4) 0.0215(4) 0.0010(3) 0.0013(3) -0.0004(3)
F4 0.0635(17) 0.0514(16) 0.091(2) -0.0050(15) 0.0396(16) -0.0173(14)
O4 0.0224(11) 0.0204(10) 0.0261(13) 0.0004(9) 0.0060(10) 0.0018(9)
C4 0.0285(19) 0.052(2) 0.035(2) -0.0070(18) -0.0053(17) 0.0115(18)
P5 0.0200(4) 0.0183(4) 0.0317(5) -0.0017(3) -0.0025(3) -0.0001(3)
F5 0.0477(16) 0.132(3) 0.063(2) 0.0062(19) 0.0133(15) 0.0209(18)
O5 0.0224(11) 0.0188(11) 0.0366(14) -0.0002(10) 0.0018(10) 0.0000(9)
C5 0.0202(17) 0.042(2) 0.048(3) -0.0071(18) -0.0050(17) 0.0015(15)
F6 0.185(11) 0.069(6) 0.086(7) -0.010(5) 0.060(7) -0.031(7)
O6 0.0284(12) 0.0278(12) 0.0242(13) -0.0001(10) -0.0050(10) 0.0038(10)
C6 0.0218(16) 0.0347(19) 0.039(2) -0.0030(16) 0.0007(15) -0.0003(15)
F7 0.0431(19) 0.150(4) 0.070(3) 0.049(3) 0.0049(18) -0.001(2)
O7 0.0265(12) 0.0271(12) 0.0240(12) 0.0000(9) -0.0014(10) -0.0019(10)
C7 0.0237(16) 0.0216(15) 0.0314(19) 0.0005(13) 0.0070(14) 0.0030(13)
O8 0.0435(16) 0.0530(17) 0.0344(16) 0.0114(13) -0.0031(13) 0.0060(14)
C8 0.0292(18) 0.0318(18) 0.042(2) -0.0077(16) 0.0066(16) -0.0009(15)
F9 0.125(5) 0.251(8) 0.074(4) -0.004(4) -0.040(3) -0.043(5)
O9 0.0432(16) 0.0535(17) 0.0333(16) -0.0066(13) 0.0023(13) 0.0001(14)
C9 0.045(2) 0.040(2) 0.049(3) -0.0154(19) 0.005(2) 0.0013(19)
C10 0.048(2) 0.0341(19) 0.037(2) -0.0021(17) 0.0174(19) 0.0131(18)
C11 0.031(2) 0.050(2) 0.058(3) -0.007(2) 0.018(2) 0.0039(19)
C12 0.0263(18) 0.049(2) 0.049(3) -0.017(2) 0.0095(18) 0.0008(17)
C13 0.0212(15) 0.0218(15) 0.0256(18) -0.0014(13) 0.0016(13) -0.0005(12)
C14 0.0224(16) 0.0231(16) 0.033(2) -0.0064(14) -0.0019(14) -0.0017(13)
C15 0.037(2) 0.0313(19) 0.049(3) -0.0084(17) 0.0069(18) -0.0091(16)
C16 0.039(2) 0.053(3) 0.080(4) -0.015(3) 0.002(2) -0.023(2)
C17 0.047(3) 0.066(3) 0.072(4) -0.030(3) -0.018(3) -0.012(2)
C18 0.050(3) 0.061(3) 0.048(3) -0.020(2) -0.015(2) 0.004(2)
C19 0.0317(19) 0.038(2) 0.036(2) -0.0068(17) -0.0016(17) 0.0035(16)
C20 0.0250(16) 0.0251(16) 0.031(2) 0.0012(14) 0.0001(15) 0.0015(13)
C21 0.051(3) 0.0272(19) 0.061(3) -0.0004(18) -0.011(2) -0.0023(18)
C22 0.055(3) 0.026(2) 0.085(4) 0.006(2) -0.014(3) 0.0023(19)
C23 0.043(2) 0.046(2) 0.064(3) 0.011(2) -0.010(2) 0.008(2)
C24 0.045(2) 0.043(2) 0.061(3) -0.003(2) -0.019(2) 0.0024(19)
C25 0.042(2) 0.0308(19) 0.056(3) -0.0043(18) -0.013(2) 0.0023(17)
C26 0.0238(16) 0.0192(14) 0.0239(17) 0.0022(12) -0.0013(13) 0.0003(12)
C27 0.0280(18) 0.0278(17) 0.036(2) -0.0006(15) 0.0031(16) 0.0009(14)
C28 0.0293(18) 0.0291(18) 0.045(2) 0.0013(16) -0.0017(17) -0.0077(15)
C29 0.039(2) 0.0261(17) 0.036(2) 0.0021(15) -0.0097(17) -0.0063(16)
C30 0.045(2) 0.0301(18) 0.029(2) -0.0050(15) 0.0014(17) -0.0030(16)
C31 0.0301(18) 0.0292(17) 0.0279(19) -0.0004(14) 0.0042(15) -0.0029(15)
C32 0.0272(17) 0.0210(15) 0.0249(18) 0.0036(13) -0.0017(14) 0.0007(13)
C33 0.047(2) 0.054(2) 0.027(2) 0.0021(18) 0.0012(18) 0.012(2)
C34 0.075(3) 0.086(4) 0.026(2) 0.011(2) -0.009(2) 0.013(3)
C35 0.057(3) 0.059(3) 0.056(3) 0.025(2) -0.018(2) 0.009(2)
C36 0.045(2) 0.042(2) 0.052(3) 0.006(2) -0.009(2) 0.0173(19)
C37 0.039(2) 0.0343(19) 0.035(2) -0.0003(16) -0.0029(17) 0.0100(17)
C38 0.0206(15) 0.0200(14) 0.0193(16) 0.0007(12) 0.0007(12) 0.0016(12)
C39 0.0205(15) 0.0229(15) 0.0237(17) 0.0011(13) 0.0006(13) -0.0029(13)
C40 0.0259(17) 0.0278(17) 0.0296(19) 0.0028(14) 0.0033(14) -0.0006(14)
C41 0.039(2) 0.0304(18) 0.035(2) 0.0080(16) -0.0009(17) 0.0005(16)
C42 0.0349(19) 0.038(2) 0.029(2) 0.0092(16) 0.0016(16) -0.0097(16)
C43 0.0232(17) 0.039(2) 0.038(2) 0.0041(17) 0.0079(15) -0.0027(15)
C44 0.0221(16) 0.0292(17) 0.036(2) 0.0077(15) 0.0039(15) -0.0006(14)
C45 0.0214(16) 0.0303(17) 0.0230(17) 0.0024(14) 0.0016(13) -0.0050(13)
C46 0.0330(19) 0.038(2) 0.033(2) -0.0044(16) -0.0006(16) -0.0031(16)
C47 0.045(2) 0.063(3) 0.030(2) -0.0095(19) -0.0019(19) -0.012(2)
C48 0.036(2) 0.071(3) 0.033(2) 0.011(2) -0.0125(18) -0.014(2)
C49 0.0262(18) 0.053(2) 0.041(2) 0.0136(19) -0.0089(17) -0.0017(18)
C50 0.0243(17) 0.0363(19) 0.030(2) 0.0029(15) -0.0013(15) -0.0012(15)
C51 0.0185(15) 0.0247(16) 0.039(2) -0.0061(15) -0.0007(14) 0.0011(13)
C52 0.0239(17) 0.040(2) 0.041(2) -0.0035(17) 0.0009(16) -0.0002(16)
C53 0.030(2) 0.070(3) 0.040(2) -0.011(2) 0.0025(18) 0.001(2)
C54 0.034(2) 0.057(3) 0.066(3) -0.035(3) -0.003(2) 0.004(2)
C55 0.056(3) 0.030(2) 0.081(4) -0.019(2) 0.003(3) 0.006(2)
C56 0.048(2) 0.0253(18) 0.060(3) -0.0044(18) 0.002(2) 0.0027(17)
C57 0.0298(19) 0.0244(17) 0.049(2) -0.0005(16) -0.0149(17) -0.0023(15)
C58 0.0272(19) 0.040(2) 0.069(3) 0.007(2) -0.014(2) -0.0015(17)
C59 0.030(2) 0.055(3) 0.110(5) 0.018(3) -0.024(3) -0.003(2)
C60 0.062(3) 0.044(3) 0.098(5) 0.007(3) -0.053(3) -0.012(2)
C61 0.077(4) 0.049(3) 0.069(4) -0.009(2) -0.042(3) -0.001(3)
C62 0.051(3) 0.044(2) 0.054(3) -0.012(2) -0.020(2) 0.002(2)
C63 0.0258(17) 0.0244(16) 0.0284(19) -0.0041(14) -0.0023(14) -0.0016(14)
C64 0.040(2) 0.041(2) 0.041(2) 0.0094(18) -0.0031(19) -0.0001(18)
C65 0.060(3) 0.046(2) 0.041(3) 0.011(2) 0.006(2) -0.010(2)
C66 0.039(2) 0.052(2) 0.039(2) -0.0041(19) 0.0137(19) -0.0169(19)
C67 0.0276(19) 0.045(2) 0.046(3) -0.0060(19) 0.0012(17) -0.0053(17)
C68 0.0280(18) 0.0309(18) 0.033(2) -0.0032(15) -0.0027(15) -0.0015(15)
C69 0.047(3) 0.070(3) 0.037(3) -0.005(2) 0.000(2) 0.007(2)
C70 0.057(3) 0.049(2) 0.038(2) 0.013(2) -0.007(2) 0.002(2)
C71 0.054(3) 0.043(2) 0.040(2) 0.0056(19) -0.003(2) 0.011(2)
C72 0.046(3) 0.084(4) 0.042(3) -0.004(2) -0.004(2) -0.001(3)

loop_
_atom_type_symbol
_atom_type_description
_atom_type_scat_dispersion_real
_atom_type_scat_dispersion_imag
_atom_type_scat_source
C C 0.0033 0.0016 'International Tables Vol C Tables 4.2.6.8 and 6.1.1.4'
H H 0.0000 0.0000 'International Tables Vol C Tables 4.2.6.8 and 6.1.1.4'
B B 0.0013 0.0007 'International Tables Vol C Tables 4.2.6.8 and 6.1.1.4'
O O 0.0106 0.0060 'International Tables Vol C Tables 4.2.6.8 and 6.1.1.4'
F F 0.0171 0.0103 'International Tables Vol C Tables 4.2.6.8 and 6.1.1.4'
P P 0.1023 0.0942 'International Tables Vol C Tables 4.2.6.8 and 6.1.1.4'
U U -9.6767 9.6646 'International Tables Vol C Tables 4.2.6.8 and 6.1.1.4'

loop_
_geom_angle_atom_site_label_1
_geom_angle_atom_site_label_2
_geom_angle_atom_site_label_3
_geom_angle
O7 U1 O6 179.35(10)
O7 U1 O2 87.45(10)
O6 U1 O2 93.03(10)
O7 U1 O5 90.41(9)
O6 U1 O5 88.94(9)
O2 U1 O5 146.21(8)
O7 U1 O3 93.91(9)
O6 U1 O3 86.69(9)
O2 U1 O3 67.45(8)
O5 U1 O3 146.30(8)
O7 U1 O4 87.62(10)
O6 U1 O4 92.32(10)
O2 U1 O4 137.94(8)
O5 U1 O4 75.55(8)
O3 U1 O4 71.27(7)
O7 U1 O1 91.95(10)
O6 U1 O1 87.79(10)
O2 U1 O1 71.16(8)
O5 U1 O1 75.22(8)
O3 U1 O1 137.84(7)
O4 U1 O1 150.76(7)
O1 P1 C1 112.34(15)
O1 P1 C7 111.49(14)
C1 P1 C7 110.43(15)
O1 P1 C13 111.13(14)
C1 P1 C13 108.09(15)
C7 P1 C13 102.90(16)
P1 O1 U1 136.74(13)
C2 C1 C6 120.2(3)
C2 C1 P1 118.1(3)
C6 C1 P1 121.6(3)
F4 B1 F3 109.0(4)
F4 B1 F2 113.6(4)
F3 B1 F2 111.9(4)
F4 B1 F1 107.6(4)
F3 B1 F1 108.5(4)
F2 B1 F1 105.9(4)
O2 P2 C14 107.91(16)
O2 P2 C20 111.54(15)
C14 P2 C20 111.34(16)
O2 P2 C13 107.86(14)
C14 P2 C13 109.75(15)
C20 P2 C13 108.38(16)
P2 O2 U1 148.87(15)
C1 C2 C3 119.7(4)
C1 C2 H2 120.2
C3 C2 H2 120.2
F9 B2 F5 108.7(6)
F9 B2 F7 126.5(6)
F5 B2 F7 112.8(4)
F9 B2 F8 78.1(5)
F5 B2 F8 132.2(6)
F7 B2 F8 97.0(6)
F9 B2 F10 112.2(7)
F5 B2 F10 91.2(7)
F7 B2 F10 99.4(7)
F8 B2 F10 45.9(6)
F9 B2 F6 71.5(7)
F5 B2 F6 94.9(6)
F7 B2 F6 72.6(6)
F8 B2 F6 130.4(7)
F10 B2 F6 171.4(8)
O3 P3 C32 110.39(15)
O3 P3 C26 110.76(14)
C32 P3 C26 107.74(15)
O3 P3 C38 109.23(14)
C32 P3 C38 109.71(15)
C26 P3 C38 108.97(15)
P3 O3 U1 152.28(14)
C4 C3 C2 119.9(4)
C4 C3 H3 120.1
C2 C3 H3 120.1
O4 P4 C39 110.71(14)
O4 P4 C45 110.51(15)
C39 P4 C45 111.29(15)
O4 P4 C38 112.05(14)
C39 P4 C38 102.77(15)
C45 P4 C38 109.29(15)
P4 O4 U1 140.73(13)
C3 C4 C5 120.7(4)
C3 C4 H4 119.7
C5 C4 H4 119.7
O5 P5 C57 112.95(15)
O5 P5 C63 110.06(15)
C57 P5 C63 109.46(18)
O5 P5 C51 108.99(16)
C57 P5 C51 107.94(17)
C63 P5 C51 107.27(16)
P5 O5 U1 151.12(14)
C4 C5 C6 120.4(4)
C4 C5 H5 119.8
C6 C5 H5 119.8
B2 F6 F9 48.7(5)
B2 F6 F7 49.5(4)
F9 F6 F7 90.4(5)
C5 C6 C1 119.1(4)
C5 C6 H6 120.4
C1 C6 H6 120.4
B2 F7 F6 57.9(5)
C8 C7 C12 118.7(3)
C8 C7 P1 119.5(3)
C12 C7 P1 121.3(3)
C70 O8 C69 111.9(3)
C7 C8 C9 120.7(4)
C7 C8 H8 119.6
C9 C8 H8 119.6
B2 F9 F6 59.8(5)
B2 F9 F8 52.1(4)
F6 F9 F8 102.4(5)
C72 O9 C71 112.1(3)
C10 C9 C8 120.0(4)
C10 C9 H9 120.0
C8 C9 H9 120.0
C11 C10 C9 120.2(4)
C11 C10 H10 119.9
C9 C10 H10 119.9
C10 C11 C12 120.2(4)
C10 C11 H11 119.9
C12 C11 H11 119.9
C11 C12 C7 120.1(4)
C11 C12 H12 119.9
C7 C12 H12 119.9
P2 C13 P1 111.87(18)
P2 C13 H13A 109.2
P1 C13 H13A 109.2
P2 C13 H13B 109.2
P1 C13 H13B 109.2
H13A C13 H13B 107.9
C15 C14 C19 120.5(3)
C15 C14 P2 122.0(3)
C19 C14 P2 117.2(3)
C14 C15 C16 118.9(4)
C14 C15 H15 120.5
C16 C15 H15 120.5
C17 C16 C15 120.1(4)
C17 C16 H16 119.9
C15 C16 H16 119.9
C18 C17 C16 121.0(4)
C18 C17 H17 119.5
C16 C17 H17 119.5
C17 C18 C19 119.7(5)
C17 C18 H18 120.2
C19 C18 H18 120.2
C18 C19 C14 119.8(4)
C18 C19 H19 120.1
C14 C19 H19 120.1
C21 C20 C25 119.2(3)
C21 C20 P2 122.2(3)
C25 C20 P2 118.2(3)
C20 C21 C22 120.3(4)
C20 C21 H21 119.9
C22 C21 H21 119.9
C23 C22 C21 120.8(4)
C23 C22 H22 119.6
C21 C22 H22 119.6
C22 C23 C24 120.4(4)
C22 C23 H23 119.8
C24 C23 H23 119.8
C23 C24 C25 119.6(4)
C23 C24 H24 120.2
C25 C24 H24 120.2
C24 C25 C20 119.7(4)
C24 C25 H25 120.2
C20 C25 H25 120.2
C31 C26 C27 120.0(3)
C31 C26 P3 123.5(3)
C27 C26 P3 116.4(3)
C28 C27 C26 119.5(3)
C28 C27 H27 120.3
C26 C27 H27 120.3
C29 C28 C27 120.5(4)
C29 C28 H28 119.8
C27 C28 H28 119.8
C28 C29 C30 120.0(3)
C28 C29 H29 120.0
C30 C29 H29 120.0
C29 C30 C31 120.5(4)
C29 C30 H30 119.8
C31 C30 H30 119.8
C26 C31 C30 119.5(3)
C26 C31 H31 120.2
C30 C31 H31 120.2
C37 C32 C33 119.8(3)
C37 C32 P3 121.9(3)
C33 C32 P3 118.3(3)
C34 C33 C32 119.3(4)
C34 C33 H33 120.3
C32 C33 H33 120.3
C35 C34 C33 120.4(4)
C35 C34 H34 119.8
C33 C34 H34 119.8
C36 C35 C34 120.3(4)
C36 C35 H35 119.9
C34 C35 H35 119.9
C35 C36 C37 120.4(4)
C35 C36 H36 119.8
C37 C36 H36 119.8
C36 C37 C32 119.7(4)
C36 C37 H37 120.2
C32 C37 H37 120.2
P3 C38 P4 111.73(17)
P3 C38 H38A 109.3
P4 C38 H38A 109.3
P3 C38 H38B 109.3
P4 C38 H38B 109.3
H38A C38 H38B 107.9
C40 C39 C44 119.7(3)
C40 C39 P4 120.0(3)
C44 C39 P4 120.2(3)
C39 C40 C41 119.6(3)
C39 C40 H40 120.2
C41 C40 H40 120.2
C42 C41 C40 120.7(3)
C42 C41 H41 119.7
C40 C41 H41 119.7
C43 C42 C41 119.6(3)
C43 C42 H42 120.2
C41 C42 H42 120.2
C44 C43 C42 120.4(3)
C44 C43 H43 119.8
C42 C43 H43 119.8
C43 C44 C39 120.0(3)
C43 C44 H44 120.0
C39 C44 H44 120.0
C46 C45 C50 119.9(3)
C46 C45 P4 117.9(3)
C50 C45 P4 122.2(3)
C47 C46 C45 119.8(4)
C47 C46 H46 120.1
C45 C46 H46 120.1
C48 C47 C46 120.3(4)
C48 C47 H47 119.8
C46 C47 H47 119.8
C49 C48 C47 120.2(4)
C49 C48 H48 119.9
C47 C48 H48 119.9
C48 C49 C50 120.7(4)
C48 C49 H49 119.6
C50 C49 H49 119.6
C45 C50 C49 119.0(4)
C45 C50 H50 120.5
C49 C50 H50 120.5
C52 C51 C56 119.8(4)
C52 C51 P5 118.7(3)
C56 C51 P5 121.5(3)
C51 C52 C53 119.5(4)
C51 C52 H52 120.2
C53 C52 H52 120.2
C54 C53 C52 120.5(5)
C54 C53 H53 119.8
C52 C53 H53 119.8
C55 C54 C53 120.3(4)
C55 C54 H54 119.8
C53 C54 H54 119.8
C54 C55 C56 120.3(4)
C54 C55 H55 119.9
C56 C55 H55 119.9
C55 C56 C51 119.6(5)
C55 C56 H56 120.2
C51 C56 H56 120.2
C62 C57 C58 119.9(4)
C62 C57 P5 120.0(3)
C58 C57 P5 119.8(3)
C57 C58 C59 118.4(5)
C57 C58 H58 120.8
C59 C58 H58 120.8
C60 C59 C58 121.0(5)
C60 C59 H59 119.5
C58 C59 H59 119.5
C61 C60 C59 120.6(4)
C61 C60 H60 119.7
C59 C60 H60 119.7
C60 C61 C62 119.8(5)
C60 C61 H61 120.1
C62 C61 H61 120.1
C57 C62 C61 120.3(5)
C57 C62 H62 119.9
C61 C62 H62 119.9
C64 C63 C68 119.4(3)
C64 C63 P5 123.1(3)
C68 C63 P5 117.3(3)
C65 C64 C63 119.5(4)
C65 C64 H64 120.3
C63 C64 H64 120.3
C66 C65 C64 120.5(4)
C66 C65 H65 119.8
C64 C65 H65 119.8
C65 C66 C67 120.4(4)
C65 C66 H66 119.8
C67 C66 H66 119.8
C66 C67 C68 119.9(4)
C66 C67 H67 120.0
C68 C67 H67 120.0
C67 C68 C63 120.2(4)
C67 C68 H68 119.9
C63 C68 H68 119.9
O8 C69 H69A 109.5
O8 C69 H69B 109.5
H69A C69 H69B 109.5
O8 C69 H69C 109.5
H69A C69 H69C 109.5
H69B C69 H69C 109.5
O8 C70 C71 109.5(3)
O8 C70 H70A 109.8
C71 C70 H70A 109.8
O8 C70 H70B 109.8
C71 C70 H70B 109.8
H70A C70 H70B 108.2
O9 C71 C70 109.8(4)
O9 C71 H71A 109.7
C70 C71 H71A 109.7
O9 C71 H71B 109.7
C70 C71 H71B 109.7
H71A C71 H71B 108.2
O9 C72 H72A 109.5
O9 C72 H72B 109.5
H72A C72 H72B 109.5
O9 C72 H72C 109.5
H72A C72 H72C 109.5
H72B C72 H72C 109.5
F10 F8 B2 74.0(8)
F10 F8 F9 111.4(9)
B2 F8 F9 49.8(4)
F8 F10 B2 60.1(8)

loop_
_geom_bond_atom_site_label_1
_geom_bond_atom_site_label_2
_geom_bond_distance
U1 O7 1.760(2)
U1 O6 1.762(2)
U1 O2 2.342(2)
U1 O5 2.343(2)
U1 O3 2.385(2)
U1 O4 2.412(2)
U1 O1 2.455(2)
P1 O1 1.509(2)
P1 C1 1.795(3)
P1 C7 1.797(3)
P1 C13 1.810(3)
F1 B1 1.393(5)
C1 C2 1.391(5)
C1 C6 1.402(5)
B1 F4 1.351(5)
B1 F3 1.361(6)
B1 F2 1.363(5)
P2 O2 1.500(3)
P2 C14 1.788(3)
P2 C20 1.797(3)
P2 C13 1.808(3)
C2 C3 1.395(5)
C2 H2 0.9500
B2 F9 1.314(8)
B2 F5 1.357(6)
B2 F7 1.357(7)
B2 F8 1.357(10)
B2 F10 1.505(13)
B2 F6 1.511(11)
P3 O3 1.500(2)
P3 C32 1.785(3)
P3 C26 1.800(3)
P3 C38 1.805(3)
C3 C4 1.376(6)
C3 H3 0.9500
P4 O4 1.511(2)
P4 C39 1.785(3)
P4 C45 1.798(3)
P4 C38 1.821(3)
C4 C5 1.383(6)
C4 H4 0.9500
P5 O5 1.509(2)
P5 C57 1.786(3)
P5 C63 1.791(4)
P5 C51 1.797(4)
C5 C6 1.387(5)
C5 H5 0.9500
F6 F9 1.657(13)
F6 F7 1.703(10)
C6 H6 0.9500
C7 C8 1.384(5)
C7 C12 1.397(5)
O8 C70 1.416(5)
O8 C69 1.422(5)
C8 C9 1.384(5)
C8 H8 0.9500
F9 F8 1.684(10)
O9 C72 1.426(5)
O9 C71 1.428(5)
C9 C10 1.378(6)
C9 H9 0.9500
C10 C11 1.370(6)
C10 H10 0.9500
C11 C12 1.388(6)
C11 H11 0.9500
C12 H12 0.9500
C13 H13A 0.9900
C13 H13B 0.9900
C14 C15 1.389(5)
C14 C19 1.399(5)
C15 C16 1.391(6)
C15 H15 0.9500
C16 C17 1.386(7)
C16 H16 0.9500
C17 C18 1.374(7)
C17 H17 0.9500
C18 C19 1.384(5)
C18 H18 0.9500
C19 H19 0.9500
C20 C21 1.373(5)
C20 C25 1.405(5)
C21 C22 1.389(6)
C21 H21 0.9500
C22 C23 1.352(6)
C22 H22 0.9500
C23 C24 1.387(6)
C23 H23 0.9500
C24 C25 1.395(5)
C24 H24 0.9500
C25 H25 0.9500
C26 C31 1.388(5)
C26 C27 1.397(5)
C27 C28 1.388(5)
C27 H27 0.9500
C28 C29 1.376(6)
C28 H28 0.9500
C29 C30 1.382(5)
C29 H29 0.9500
C30 C31 1.389(5)
C30 H30 0.9500
C31 H31 0.9500
C32 C37 1.390(5)
C32 C33 1.391(5)
C33 C34 1.382(6)
C33 H33 0.9500
C34 C35 1.379(7)
C34 H34 0.9500
C35 C36 1.365(7)
C35 H35 0.9500
C36 C37 1.383(5)
C36 H36 0.9500
C37 H37 0.9500
C38 H38A 0.9900
C38 H38B 0.9900
C39 C40 1.385(4)
C39 C44 1.401(5)
C40 C41 1.386(5)
C40 H40 0.9500
C41 C42 1.384(5)
C41 H41 0.9500
C42 C43 1.383(5)
C42 H42 0.9500
C43 C44 1.377(5)
C43 H43 0.9500
C44 H44 0.9500
C45 C46 1.396(5)
C45 C50 1.399(5)
C46 C47 1.390(5)
C46 H46 0.9500
C47 C48 1.380(6)
C47 H47 0.9500
C48 C49 1.377(6)
C48 H48 0.9500
C49 C50 1.399(5)
C49 H49 0.9500
C50 H50 0.9500
C51 C52 1.382(5)
C51 C56 1.402(5)
C52 C53 1.387(6)
C52 H52 0.9500
C53 C54 1.379(7)
C53 H53 0.9500
C54 C55 1.366(7)
C54 H54 0.9500
C55 C56 1.386(6)
C55 H55 0.9500
C56 H56 0.9500
C57 C62 1.384(6)
C57 C58 1.396(6)
C58 C59 1.397(6)
C58 H58 0.9500
C59 C60 1.371(8)
C59 H59 0.9500
C60 C61 1.361(8)
C60 H60 0.9500
C61 C62 1.393(6)
C61 H61 0.9500
C62 H62 0.9500
C63 C64 1.395(5)
C63 C68 1.397(5)
C64 C65 1.389(6)
C64 H64 0.9500
C65 C66 1.376(6)
C65 H65 0.9500
C66 C67 1.378(6)
C66 H66 0.9500
C67 C68 1.383(5)
C67 H67 0.9500
C68 H68 0.9500
C69 H69A 0.9800
C69 H69B 0.9800
C69 H69C 0.9800
C70 C71 1.508(6)
C70 H70A 0.9900
C70 H70B 0.9900
C71 H71A 0.9900
C71 H71B 0.9900
C72 H72A 0.9800
C72 H72B 0.9800
C72 H72C 0.9800
F8 F10 1.125(13)

loop_
_geom_torsion_atom_site_label_1
_geom_torsion_atom_site_label_2
_geom_torsion_atom_site_label_3
_geom_torsion_atom_site_label_4
_geom_torsion
C1 P1 O1 U1 -72.7(2)
C7 P1 O1 U1 162.71(18)
C13 P1 O1 U1 48.5(2)
O7 U1 O1 P1 78.3(2)
O6 U1 O1 P1 -102.3(2)
O2 U1 O1 P1 -8.36(19)
O5 U1 O1 P1 168.2(2)
O3 U1 O1 P1 -19.7(3)
O4 U1 O1 P1 166.89(16)
O1 P1 C1 C2 -17.2(3)
C7 P1 C1 C2 108.0(3)
C13 P1 C1 C2 -140.2(3)
O1 P1 C1 C6 159.9(3)
C7 P1 C1 C6 -74.9(3)
C13 P1 C1 C6 37.0(3)
C14 P2 O2 U1 154.0(3)
C20 P2 O2 U1 -83.4(3)
C13 P2 O2 U1 35.5(3)
O7 U1 O2 P2 -138.6(3)
O6 U1 O2 P2 41.0(3)
O5 U1 O2 P2 -51.6(4)
O3 U1 O2 P2 126.1(3)
O4 U1 O2 P2 137.8(2)
O1 U1 O2 P2 -45.6(3)
C6 C1 C2 C3 -0.2(5)
P1 C1 C2 C3 177.0(3)
C32 P3 O3 U1 129.0(3)
C26 P3 O3 U1 -111.7(3)
C38 P3 O3 U1 8.3(4)
O7 U1 O3 P3 64.4(3)
O6 U1 O3 P3 -115.4(3)
O2 U1 O3 P3 150.0(3)
O5 U1 O3 P3 -32.3(4)
O4 U1 O3 P3 -21.8(3)
O1 U1 O3 P3 161.6(3)
C1 C2 C3 C4 -1.1(6)
C39 P4 O4 U1 159.8(2)
C45 P4 O4 U1 -76.4(2)
C38 P4 O4 U1 45.7(3)
O7 U1 O4 P4 -107.3(2)
O6 U1 O4 P4 73.3(2)
O2 U1 O4 P4 -23.8(3)
O5 U1 O4 P4 161.6(2)
O3 U1 O4 P4 -12.4(2)
O1 U1 O4 P4 162.94(17)
C2 C3 C4 C5 1.7(6)
C57 P5 O5 U1 15.8(4)
C63 P5 O5 U1 -106.9(3)
C51 P5 O5 U1 135.7(3)
O7 U1 O5 P5 10.4(3)
O6 U1 O5 P5 -169.5(3)
O2 U1 O5 P5 -75.6(4)
O3 U1 O5 P5 108.1(3)
O4 U1 O5 P5 97.9(3)
O1 U1 O5 P5 -81.5(3)
C3 C4 C5 C6 -1.0(6)
F5 B2 F6 F9 108.1(5)
F7 B2 F6 F9 -139.6(6)
F8 B2 F6 F9 -55.3(9)
F10 B2 F6 F9 -116(5)
F9 B2 F6 F7 139.6(6)
F5 B2 F6 F7 -112.3(4)
F8 B2 F6 F7 84.3(9)
F10 B2 F6 F7 23(5)
C4 C5 C6 C1 -0.4(5)
C2 C1 C6 C5 0.9(5)
P1 C1 C6 C5 -176.2(3)
F9 B2 F7 F6 -49.8(8)
F5 B2 F7 F6 88.1(7)
F8 B2 F7 F6 -130.2(7)
F10 B2 F7 F6 -176.6(8)
F9 F6 F7 B2 29.1(4)
O1 P1 C7 C8 -29.1(3)
C1 P1 C7 C8 -154.7(3)
C13 P1 C7 C8 90.1(3)
O1 P1 C7 C12 158.9(3)
C1 P1 C7 C12 33.3(4)
C13 P1 C7 C12 -81.9(3)
C12 C7 C8 C9 -0.7(6)
P1 C7 C8 C9 -172.9(3)
F5 B2 F9 F6 -89.0(6)
F7 B2 F9 F6 50.3(7)
F8 B2 F9 F6 140.2(7)
F10 B2 F9 F6 171.6(9)
F5 B2 F9 F8 130.8(7)
F7 B2 F9 F8 -90.0(8)
F10 B2 F9 F8 31.4(7)
F6 B2 F9 F8 -140.2(7)
F7 F6 F9 B2 -29.5(4)
B2 F6 F9 F8 31.1(5)
F7 F6 F9 F8 1.6(6)
C7 C8 C9 C10 0.8(6)
C8 C9 C10 C11 -0.3(7)
C9 C10 C11 C12 -0.4(7)
C10 C11 C12 C7 0.6(7)
C8 C7 C12 C11 0.0(6)
P1 C7 C12 C11 172.0(3)
O2 P2 C13 P1 27.8(2)
C14 P2 C13 P1 -89.5(2)
C20 P2 C13 P1 148.67(17)
O1 P1 C13 P2 -58.7(2)
C1 P1 C13 P2 65.0(2)
C7 P1 C13 P2 -178.18(17)
O2 P2 C14 C15 -178.0(3)
C20 P2 C14 C15 59.3(3)
C13 P2 C14 C15 -60.7(3)
O2 P2 C14 C19 -3.3(3)
C20 P2 C14 C19 -126.0(3)
C13 P2 C14 C19 114.0(3)
C19 C14 C15 C16 -1.1(6)
P2 C14 C15 C16 173.4(3)
C14 C15 C16 C17 0.8(7)
C15 C16 C17 C18 0.4(8)
C16 C17 C18 C19 -1.3(8)
C17 C18 C19 C14 0.9(6)
C15 C14 C19 C18 0.3(6)
P2 C14 C19 C18 -174.6(3)
O2 P2 C20 C21 -101.3(4)
C14 P2 C20 C21 19.3(4)
C13 P2 C20 C21 140.1(3)
O2 P2 C20 C25 71.7(3)
C14 P2 C20 C25 -167.7(3)
C13 P2 C20 C25 -46.9(4)
C25 C20 C21 C22 2.0(7)
P2 C20 C21 C22 174.9(4)
C20 C21 C22 C23 0.0(8)
C21 C22 C23 C24 -1.6(8)
C22 C23 C24 C25 1.2(8)
C23 C24 C25 C20 0.7(7)
C21 C20 C25 C24 -2.3(7)
P2 C20 C25 C24 -175.5(4)
O3 P3 C26 C31 158.6(3)
C32 P3 C26 C31 -80.5(3)
C38 P3 C26 C31 38.4(3)
O3 P3 C26 C27 -24.6(3)
C32 P3 C26 C27 96.3(3)
C38 P3 C26 C27 -144.8(3)
C31 C26 C27 C28 0.3(5)
P3 C26 C27 C28 -176.6(3)
C26 C27 C28 C29 -0.7(5)
C27 C28 C29 C30 0.4(6)
C28 C29 C30 C31 0.3(6)
C27 C26 C31 C30 0.4(5)
P3 C26 C31 C30 177.1(3)
C29 C30 C31 C26 -0.7(5)
O3 P3 C32 C37 -179.4(3)
C26 P3 C32 C37 59.5(3)
C38 P3 C32 C37 -59.0(3)
O3 P3 C32 C33 1.0(3)
C26 P3 C32 C33 -120.0(3)
C38 P3 C32 C33 121.5(3)
C37 C32 C33 C34 1.6(6)
P3 C32 C33 C34 -178.9(4)
C32 C33 C34 C35 0.7(8)
C33 C34 C35 C36 -2.4(8)
C34 C35 C36 C37 1.8(8)
C35 C36 C37 C32 0.5(7)
C33 C32 C37 C36 -2.2(6)
P3 C32 C37 C36 178.3(3)
O3 P3 C38 P4 33.9(2)
C32 P3 C38 P4 -87.26(19)
C26 P3 C38 P4 155.00(16)
O4 P4 C38 P3 -54.4(2)
C39 P4 C38 P3 -173.28(16)
C45 P4 C38 P3 68.4(2)
O4 P4 C39 C40 -5.9(3)
C45 P4 C39 C40 -129.2(3)
C38 P4 C39 C40 113.9(3)
O4 P4 C39 C44 178.7(3)
C45 P4 C39 C44 55.4(3)
C38 P4 C39 C44 -61.5(3)
C44 C39 C40 C41 -0.7(5)
P4 C39 C40 C41 -176.1(3)
C39 C40 C41 C42 0.6(5)
C40 C41 C42 C43 0.4(6)
C41 C42 C43 C44 -1.4(6)
C42 C43 C44 C39 1.3(6)
C40 C39 C44 C43 -0.2(5)
P4 C39 C44 C43 175.1(3)
O4 P4 C45 C46 -24.2(3)
C39 P4 C45 C46 99.3(3)
C38 P4 C45 C46 -147.9(3)
O4 P4 C45 C50 155.7(3)
C39 P4 C45 C50 -80.9(3)
C38 P4 C45 C50 31.9(3)
C50 C45 C46 C47 -0.6(6)
P4 C45 C46 C47 179.2(3)
C45 C46 C47 C48 -0.8(6)
C46 C47 C48 C49 0.9(7)
C47 C48 C49 C50 0.5(7)
C46 C45 C50 C49 1.9(5)
P4 C45 C50 C49 -177.9(3)
C48 C49 C50 C45 -1.9(6)
O5 P5 C51 C52 -11.8(3)
C57 P5 C51 C52 111.2(3)
C63 P5 C51 C52 -130.9(3)
O5 P5 C51 C56 167.0(3)
C57 P5 C51 C56 -70.0(3)
C63 P5 C51 C56 47.9(3)
C56 C51 C52 C53 -0.1(5)
P5 C51 C52 C53 178.7(3)
C51 C52 C53 C54 0.0(6)
C52 C53 C54 C55 0.0(6)
C53 C54 C55 C56 0.1(7)
C54 C55 C56 C51 -0.2(7)
C52 C51 C56 C55 0.2(6)
P5 C51 C56 C55 -178.6(3)
O5 P5 C57 C62 -74.7(4)
C63 P5 C57 C62 48.3(4)
C51 P5 C57 C62 164.8(3)
O5 P5 C57 C58 98.7(3)
C63 P5 C57 C58 -138.3(3)
C51 P5 C57 C58 -21.9(4)
C62 C57 C58 C59 -1.1(6)
P5 C57 C58 C59 -174.5(3)
C57 C58 C59 C60 0.7(7)
C58 C59 C60 C61 -0.6(8)
C59 C60 C61 C62 0.9(8)
C58 C57 C62 C61 1.5(7)
P5 C57 C62 C61 174.8(4)
C60 C61 C62 C57 -1.3(7)
O5 P5 C63 C64 157.6(3)
C57 P5 C63 C64 32.9(4)
C51 P5 C63 C64 -84.0(3)
O5 P5 C63 C68 -27.7(3)
C57 P5 C63 C68 -152.4(3)
C51 P5 C63 C68 90.8(3)
C68 C63 C64 C65 -1.9(6)
P5 C63 C64 C65 172.8(3)
C63 C64 C65 C66 0.3(7)
C64 C65 C66 C67 2.0(7)
C65 C66 C67 C68 -2.7(6)
C66 C67 C68 C63 1.0(6)
C64 C63 C68 C67 1.2(5)
P5 C63 C68 C67 -173.7(3)
C69 O8 C70 C71 -174.0(4)
C72 O9 C71 C70 179.6(3)
O8 C70 C71 O9 80.7(4)
F9 B2 F8 F10 137.8(9)
F5 B2 F8 F10 33.2(11)
F7 B2 F8 F10 -96.3(9)
F6 B2 F8 F10 -169.4(11)
F5 B2 F8 F9 -104.5(9)
F7 B2 F8 F9 125.9(6)
F10 B2 F8 F9 -137.8(9)
F6 B2 F8 F9 52.8(9)
B2 F9 F8 F10 -43.9(9)
F6 F9 F8 F10 -78.4(10)
F6 F9 F8 B2 -34.5(6)
F9 F8 F10 B2 33.4(6)
F9 B2 F10 F8 -45.3(9)
F5 B2 F10 F8 -156.0(8)
F7 B2 F10 F8 90.6(8)
F6 B2 F10 F8 68(5)
